data_2231096
loop_
_publ_author_name
'Kung Pui, Law'
'Hung, Wong Woei'
'M. Yamin, Bohari'
'Kassim, Mohammad B.'

_publ_section_title
;
 3,3'',4,4''-Tetramethoxy-1,1':4',1''-terphenyl
;
_journal_coeditor_code GK2390
_journal_issue 8
_journal_name_full 'Acta Crystallographica Section E'
_journal_page_first o1892
_journal_paper_doi 10.1107/S1600536811025207
_journal_volume 67
_journal_year 2011
_chemical_formula_iupac 'C22 H22 O4'
_chemical_formula_moiety 'C22 H22 O4'
_chemical_formula_sum 'C22 H22 O4'
_chemical_formula_weight 350.40
_chemical_melting_point_gt 576
_chemical_melting_point_lt 578
_chemical_name_systematic
;
3,3'',4,4''-Tetramethoxy-1,1':4',1''-terphenyl
;
_space_group_IT_number 14
_symmetry_cell_setting monoclinic
_symmetry_space_group_name_Hall '-P 2ybc'
_symmetry_space_group_name_H-M 'P 1 21/c 1'
_atom_sites_solution_hydrogens geom
_atom_sites_solution_primary direct
_atom_sites_solution_secondary difmap
_audit_creation_method SHELXL-97
_cell_angle_alpha 90.00
_cell_angle_beta 105.476(4)
_cell_angle_gamma 90.00
_cell_formula_units_Z 2
_cell_length_a 13.217(3)
_cell_length_b 8.808(2)
_cell_length_c 8.058(2)
_cell_measurement_reflns_used 2137
_cell_measurement_temperature 298(2)
_cell_measurement_theta_max 26.50
_cell_measurement_theta_min 1.60
_cell_volume 904.1(4)
_computing_cell_refinement 'SAINT (Bruker, 2000)'
_computing_data_collection 'SMART (Bruker, 2000)'
_computing_data_reduction 'SAINT (Bruker, 2000)'
_computing_molecular_graphics 'SHELXTL (Sheldrick, 2008)'
_computing_publication_material
;
SHELXTL (Sheldrick, 2008) and PLATON (Spek, 2009)
;
_computing_structure_refinement 'SHELXL97 (Sheldrick, 2008)'
_computing_structure_solution 'SHELXS97 (Sheldrick, 2008)'
_diffrn_ambient_temperature 298(2)
_diffrn_measured_fraction_theta_full 1.000
_diffrn_measured_fraction_theta_max 1.000
_diffrn_measurement_device_type
;
Bruker SMART APEX CCD area-detector
;
_diffrn_measurement_method \w
_diffrn_radiation_monochromator graphite
_diffrn_radiation_source 'fine-focus sealed tube'
_diffrn_radiation_type MoK\a
_diffrn_radiation_wavelength 0.71073
_diffrn_reflns_av_R_equivalents 0.0285
_diffrn_reflns_av_sigmaI/netI 0.0382
_diffrn_reflns_limit_h_max 15
_diffrn_reflns_limit_h_min -16
_diffrn_reflns_limit_k_max 11
_diffrn_reflns_limit_k_min -6
_diffrn_reflns_limit_l_max 10
_diffrn_reflns_limit_l_min -10
_diffrn_reflns_number 5114
_diffrn_reflns_theta_full 26.50
_diffrn_reflns_theta_max 26.50
_diffrn_reflns_theta_min 1.60
_exptl_absorpt_coefficient_mu 0.088
_exptl_absorpt_correction_T_max 0.988
_exptl_absorpt_correction_T_min 0.963
_exptl_absorpt_correction_type multi-scan
_exptl_absorpt_process_details '(SADABS; Bruker, 2000)'
_exptl_crystal_colour colourless
_exptl_crystal_density_diffrn 1.287
_exptl_crystal_density_method 'not measured'
_exptl_crystal_description block
_exptl_crystal_F_000 372
_exptl_crystal_size_max 0.43
_exptl_crystal_size_mid 0.40
_exptl_crystal_size_min 0.14
_refine_diff_density_max 0.218
_refine_diff_density_min -0.126
_refine_ls_extinction_method none
_refine_ls_goodness_of_fit_ref 1.039
_refine_ls_hydrogen_treatment constr
_refine_ls_matrix_type full
_refine_ls_number_parameters 120
_refine_ls_number_reflns 1866
_refine_ls_number_restraints 0
_refine_ls_restrained_S_all 1.039
_refine_ls_R_factor_all 0.0942
_refine_ls_R_factor_gt 0.0568
_refine_ls_shift/su_max 0.000
_refine_ls_shift/su_mean 0.000
_refine_ls_structure_factor_coef Fsqd
_refine_ls_weighting_details 'calc w=1/[\s^2^(Fo^2^)+(0.0871P)^2^] where P=(Fo^2^+2Fc^2^)/3'
_refine_ls_weighting_scheme calc
_refine_ls_wR_factor_gt 0.1404
_refine_ls_wR_factor_ref 0.1595
_reflns_number_gt 1166
_reflns_number_total 1866
_reflns_threshold_expression I>2sigma(I)
_cod_data_source_file gk2390.cif
_cod_data_source_block I
_cod_original_sg_symbol_H-M 'P 21/c'
_cod_database_code 2231096
_cod_database_fobs_code 2231096

loop_
_symmetry_equiv_pos_as_xyz
'x, y, z'
'-x, y+1/2, -z+1/2'
'-x, -y, -z'
'x, -y-1/2, z-1/2'

loop_
_atom_site_type_symbol
_atom_site_label
_atom_site_fract_x
_atom_site_fract_y
_atom_site_fract_z
_atom_site_U_iso_or_equiv
_atom_site_adp_type
_atom_site_calc_flag
_atom_site_refinement_flags
_atom_site_occupancy
_atom_site_symmetry_multiplicity
O O1 0.35830(11) 0.46473(15) -0.01311(17) 0.0655(5) Uani d . 1 1
O O2 0.41248(11) 0.60399(17) 0.27724(18) 0.0718(5) Uani d . 1 1
C C1 0.01164(14) 0.6080(2) 0.6254(2) 0.0588(5) Uani d . 1 1
H H1 0.0205 0.6821 0.7103 0.071 Uiso calc R 1 1
C C2 0.07975(14) 0.6046(2) 0.5231(2) 0.0576(5) Uani d . 1 1
H H2 0.1332 0.6763 0.5405 0.069 Uiso calc R 1 1
C C3 0.07065(14) 0.4961(2) 0.3938(2) 0.0521(5) Uani d . 1 1
C C4 0.14417(14) 0.4894(2) 0.2832(2) 0.0517(5) Uani d . 1 1
C C5 0.24440(15) 0.5542(2) 0.3353(2) 0.0523(5) Uani d . 1 1
H H5 0.2648 0.6042 0.4406 0.063 Uiso calc R 1 1
C C6 0.31329(14) 0.5458(2) 0.2345(2) 0.0517(5) Uani d . 1 1
C C7 0.28368(15) 0.4708(2) 0.0755(2) 0.0525(5) Uani d . 1 1
C C8 0.18531(16) 0.4092(2) 0.0216(2) 0.0626(6) Uani d . 1 1
H H8 0.1644 0.3607 -0.0845 0.075 Uiso calc R 1 1
C C9 0.11677(15) 0.4189(2) 0.1246(2) 0.0630(6) Uani d . 1 1
H H9 0.0502 0.3765 0.0856 0.076 Uiso calc R 1 1
C C10 0.44505(19) 0.6888(3) 0.4319(3) 0.0965(9) Uani d . 1 1
H H10A 0.3951 0.7680 0.4316 0.145 Uiso calc R 1 1
H H10B 0.5127 0.7329 0.4402 0.145 Uiso calc R 1 1
H H10C 0.4495 0.6230 0.5285 0.145 Uiso calc R 1 1
C C11 0.33034(18) 0.3959(3) -0.1786(2) 0.0817(7) Uani d . 1 1
H H11A 0.3120 0.2916 -0.1680 0.123 Uiso calc R 1 1
H H11B 0.3887 0.4012 -0.2282 0.123 Uiso calc R 1 1
H H11C 0.2714 0.4485 -0.2514 0.123 Uiso calc R 1 1

loop_
_atom_site_aniso_label
_atom_site_aniso_U_11
_atom_site_aniso_U_22
_atom_site_aniso_U_33
_atom_site_aniso_U_12
_atom_site_aniso_U_13
_atom_site_aniso_U_23
O1 0.0763(10) 0.0667(10) 0.0657(9) -0.0023(7) 0.0402(8) -0.0057(7)
O2 0.0695(9) 0.0792(10) 0.0783(10) -0.0193(7) 0.0396(8) -0.0218(8)
C1 0.0577(12) 0.0623(13) 0.0608(12) 0.0026(10) 0.0234(10) -0.0068(9)
C2 0.0527(11) 0.0603(13) 0.0644(13) 0.0003(9) 0.0239(10) -0.0030(10)
C3 0.0516(11) 0.0544(12) 0.0532(12) 0.0090(9) 0.0188(9) 0.0045(9)
C4 0.0508(11) 0.0544(11) 0.0521(11) 0.0085(9) 0.0177(9) 0.0044(9)
C5 0.0601(12) 0.0500(11) 0.0521(11) 0.0028(9) 0.0242(9) -0.0016(8)
C6 0.0537(11) 0.0449(11) 0.0604(12) -0.0003(8) 0.0221(9) 0.0026(9)
C7 0.0602(12) 0.0492(11) 0.0554(12) 0.0070(9) 0.0278(10) 0.0072(9)
C8 0.0647(13) 0.0762(14) 0.0487(11) 0.0024(11) 0.0181(10) -0.0067(10)
C9 0.0533(12) 0.0790(15) 0.0593(13) -0.0023(10) 0.0196(10) -0.0043(10)
C10 0.0924(17) 0.093(2) 0.116(2) -0.0364(14) 0.0489(16) -0.0488(16)
C11 0.0906(17) 0.1048(19) 0.0606(14) 0.0140(14) 0.0388(13) -0.0016(12)

loop_
_atom_type_symbol
_atom_type_description
_atom_type_scat_dispersion_real
_atom_type_scat_dispersion_imag
_atom_type_scat_source
C C 0.0033 0.0016 'International Tables Vol C Tables 4.2.6.8 and 6.1.1.4'
H H 0.0000 0.0000 'International Tables Vol C Tables 4.2.6.8 and 6.1.1.4'
O O 0.0106 0.0060 'International Tables Vol C Tables 4.2.6.8 and 6.1.1.4'

loop_
_geom_angle_atom_site_label_1
_geom_angle_atom_site_label_2
_geom_angle_atom_site_label_3
_geom_angle_site_symmetry_1
_geom_angle_site_symmetry_3
_geom_angle
C7 O1 C11 . . 117.68(15)
C6 O2 C10 . . 117.78(15)
C2 C1 C3 . 3_566 122.27(18)
C2 C1 H1 . . 118.9
C3 C1 H1 3_566 . 118.9
C1 C2 C3 . . 121.59(18)
C1 C2 H2 . . 119.2
C3 C2 H2 . . 119.2
C2 C3 C1 . 3_566 116.14(17)
C2 C3 C4 . . 122.42(18)
C1 C3 C4 3_566 . 121.43(17)
C9 C4 C5 . . 117.06(17)
C9 C4 C3 . . 121.46(17)
C5 C4 C3 . . 121.48(17)
C6 C5 C4 . . 121.58(18)
C6 C5 H5 . . 119.2
C4 C5 H5 . . 119.2
O2 C6 C5 . . 125.06(17)
O2 C6 C7 . . 115.03(16)
C5 C6 C7 . . 119.90(17)
O1 C7 C8 . . 125.24(18)
O1 C7 C6 . . 115.63(17)
C8 C7 C6 . . 119.13(17)
C7 C8 C9 . . 120.26(18)
C7 C8 H8 . . 119.9
C9 C8 H8 . . 119.9
C4 C9 C8 . . 122.05(19)
C4 C9 H9 . . 119.0
C8 C9 H9 . . 119.0
O2 C10 H10A . . 109.5
O2 C10 H10B . . 109.5
H10A C10 H10B . . 109.5
O2 C10 H10C . . 109.5
H10A C10 H10C . . 109.5
H10B C10 H10C . . 109.5
O1 C11 H11A . . 109.5
O1 C11 H11B . . 109.5
H11A C11 H11B . . 109.5
O1 C11 H11C . . 109.5
H11A C11 H11C . . 109.5
H11B C11 H11C . . 109.5

loop_
_geom_bond_atom_site_label_1
_geom_bond_atom_site_label_2
_geom_bond_site_symmetry_2
_geom_bond_distance
O1 C7 . 1.364(2)
O1 C11 . 1.421(2)
O2 C6 . 1.364(2)
O2 C10 . 1.418(2)
C1 C2 . 1.373(3)
C1 C3 3_566 1.400(3)
C1 H1 . 0.9300
C2 C3 . 1.395(3)
C2 H2 . 0.9300
C3 C1 3_566 1.400(3)
C3 C4 . 1.484(3)
C4 C9 . 1.380(3)
C4 C5 . 1.400(3)
C5 C6 . 1.374(2)
C5 H5 . 0.9300
C6 C7 . 1.401(3)
C7 C8 . 1.368(3)
C8 C9 . 1.385(3)
C8 H8 . 0.9300
C9 H9 . 0.9300
C10 H10A . 0.9600
C10 H10B . 0.9600
C10 H10C . 0.9600
C11 H11A . 0.9600
C11 H11B . 0.9600
C11 H11C . 0.9600

loop_
_geom_hbond_atom_site_label_D
_geom_hbond_atom_site_label_H
_geom_hbond_atom_site_label_A
_geom_hbond_site_symmetry_A
_geom_hbond_distance_DH
_geom_hbond_distance_HA
_geom_hbond_distance_DA
_geom_hbond_angle_DHA
_geom_hbond_publ_flag
C10 H10A O1 4_576 0.96 2.47 3.331(3) 149 yes
